data_7249553
loop_
_publ_author_name
'Zhang, Jie'
'Ma, Yu-Xin'
'Wu, Ming'
'He, Qing'
'Chen, Shuya'
'Ju, Ping'
'He, Yuan-Chun'
'Lei, Xiaowu'

_publ_section_title
;
 Zero-dimensional organic--inorganic hybrid zinc halide with stable
 broadband blue light emissions
;
_journal_issue 46
_journal_name_full CrystEngComm
_journal_page_first 6585
_journal_page_last 6590
_journal_paper_doi 10.1039/D4CE00841C
_journal_volume 26
_journal_year 2024
_chemical_formula_moiety C6
_chemical_formula_sum 'C6 H16 Cl4 N2 Zn'
_chemical_formula_weight 323.38
_space_group_crystal_system orthorhombic
_space_group_IT_number 61
_space_group_name_Hall '-P 2ac 2ab'
_space_group_name_H-M_alt 'P b c a'
_atom_sites_solution_hydrogens geom
_atom_sites_solution_primary iterative
_audit_creation_date 2023-11-18
_audit_creation_method
;
Olex2 1.5
(compiled 2021.08.20 svn.r13c46975 for OlexSys, GUI svn.r6396)
;
_audit_update_record
;
2024-06-30 deposited with the CCDC.	2024-10-28 downloaded from the CCDC.
;
_cell_angle_alpha 90
_cell_angle_beta 90
_cell_angle_gamma 90
_cell_formula_units_Z 8
_cell_length_a 11.5162(8)
_cell_length_b 9.6416(6)
_cell_length_c 23.7933(15)
_cell_measurement_reflns_used 9950
_cell_measurement_temperature 273(2)
_cell_measurement_theta_max 28.26
_cell_measurement_theta_min 2.46
_cell_volume 2641.9(3)
_computing_cell_refinement 'Bruker SAINT'
_computing_data_collection 'Bruker APEX2'
_computing_data_reduction 'Bruker SAINT'
_computing_molecular_graphics 'Olex2 1.5 (Dolomanov et al., 2009)'
_computing_publication_material 'Olex2 1.5 (Dolomanov et al., 2009)'
_computing_structure_refinement 'SHELXL 2018/3 (Sheldrick, 2015)'
_computing_structure_solution 'olex2.solve 1.5 (Bourhis et al., 2015)'
_diffrn_ambient_temperature 273(2)
_diffrn_measured_fraction_theta_full 0.998
_diffrn_measured_fraction_theta_max 0.996
_diffrn_measurement_device_type 'Bruker APEX-II CCD'
_diffrn_measurement_method '\f and \w scans'
_diffrn_radiation_type MoK\a
_diffrn_radiation_wavelength 0.71073
_diffrn_reflns_av_R_equivalents 0.0271
_diffrn_reflns_av_unetI/netI 0.0167
_diffrn_reflns_Laue_measured_fraction_full 0.998
_diffrn_reflns_Laue_measured_fraction_max 0.996
_diffrn_reflns_limit_h_max 15
_diffrn_reflns_limit_h_min -13
_diffrn_reflns_limit_k_max 12
_diffrn_reflns_limit_k_min -12
_diffrn_reflns_limit_l_max 30
_diffrn_reflns_limit_l_min -31
_diffrn_reflns_number 23933
_diffrn_reflns_point_group_measured_fraction_full 0.998
_diffrn_reflns_point_group_measured_fraction_max 0.996
_diffrn_reflns_theta_full 25.242
_diffrn_reflns_theta_max 28.287
_diffrn_reflns_theta_min 2.461
_diffrn_source 'sealed tube'
_exptl_absorpt_coefficient_mu 2.632
_exptl_absorpt_correction_type multi-scan
_exptl_crystal_density_diffrn 1.626
_exptl_crystal_density_method 'not measured'
_exptl_crystal_description block
_exptl_crystal_F_000 1312
_exptl_crystal_size_max 0.21
_exptl_crystal_size_mid 0.2
_exptl_crystal_size_min 0.19
_exptl_transmission_factor_max 0.7461
_exptl_transmission_factor_min 0.3859
_refine_diff_density_max 0.337
_refine_diff_density_min -0.414
_refine_diff_density_rms 0.057
_refine_ls_extinction_method none
_refine_ls_goodness_of_fit_ref 1.050
_refine_ls_hydrogen_treatment constr
_refine_ls_matrix_type full
_refine_ls_number_parameters 118
_refine_ls_number_reflns 3267
_refine_ls_number_restraints 0
_refine_ls_restrained_S_all 1.050
_refine_ls_R_factor_all 0.0293
_refine_ls_R_factor_gt 0.0238
_refine_ls_shift/su_max 0.002
_refine_ls_shift/su_mean 0.000
_refine_ls_structure_factor_coef Fsqd
_refine_ls_weighting_details 'w=1/[\s^2^(Fo^2^)+(0.0222P)^2^+1.2665P] where P=(Fo^2^+2Fc^2^)/3'
_refine_ls_weighting_scheme calc
_refine_ls_wR_factor_gt 0.0535
_refine_ls_wR_factor_ref 0.0557
_reflns_Friedel_coverage 0.000
_reflns_number_gt 2861
_reflns_number_total 3267
_reflns_threshold_expression 'I > 2\s(I)'
_cod_data_source_file d4ce00841c2.cif
_cod_data_source_block 1
_cod_depositor_comments 'Adding full bibliography for 7249552--7249555.cif.'
_cod_database_code 7249553
_shelx_shelxl_version_number 2018/3
_shelx_space_group_comment
;
The symmetry employed for this shelxl refinement is uniquely defined
by the following loop, which should always be used as a source of
symmetry information in preference to the above space-group names.
They are only intended as comments.
;
_shelx_estimated_absorpt_t_max 0.635
_shelx_estimated_absorpt_t_min 0.608
_olex2_refinement_description
;
1.a Ternary CH refined with riding coordinates:
 N2(H2)
1.b Secondary CH2 refined with riding coordinates:
 N1(H1A,H1B), C2(H2A,H2B), C3(H3A,H3B), C4(H4A,H4B), C5(H5A,H5B), C6(H6A,H6B)
1.c Me refined with riding coordinates:
 C1(H1C,H1D,H1E)
;
_olex2_submission_special_instructions 'No special instructions were received'

loop_
_space_group_symop_operation_xyz
'x, y, z'
'-x+1/2, -y, z+1/2'
'-x, y+1/2, -z+1/2'
'x+1/2, -y+1/2, -z'
'-x, -y, -z'
'x-1/2, y, -z-1/2'
'x, -y-1/2, z-1/2'
'-x-1/2, y-1/2, z'

loop_
_atom_site_label
_atom_site_type_symbol
_atom_site_fract_x
_atom_site_fract_y
_atom_site_fract_z
_atom_site_U_iso_or_equiv
_atom_site_adp_type
_atom_site_occupancy
_atom_site_site_symmetry_order
_atom_site_calc_flag
_atom_site_refinement_flags_posn
_atom_site_refinement_flags_adp
_atom_site_refinement_flags_occupancy
_atom_site_disorder_assembly
_atom_site_disorder_group
Zn1 Zn 0.05201(2) 0.16403(2) 0.60806(2) 0.03293(6) Uani 1 1 d . . . . .
Cl1 Cl 0.15683(4) 0.28913(5) 0.66864(2) 0.04988(12) Uani 1 1 d . . . . .
Cl2 Cl 0.14917(4) 0.04999(4) 0.53987(2) 0.03799(10) Uani 1 1 d . . . . .
Cl3 Cl -0.07219(4) 0.31828(4) 0.56401(2) 0.04025(10) Uani 1 1 d . . . . .
Cl4 Cl -0.06367(4) 0.00731(4) 0.65295(2) 0.03903(10) Uani 1 1 d . . . . .
N1 N -0.01661(12) 0.77127(14) 0.56057(6) 0.0326(3) Uani 1 1 d . . . . .
H1A H -0.005700 0.792772 0.524583 0.039 Uiso 1 1 calc R U . . .
H1B H -0.024730 0.849944 0.579739 0.039 Uiso 1 1 calc R U . . .
N2 N -0.03952(11) 0.57196(13) 0.65065(5) 0.0282(3) Uani 1 1 d . . . . .
H2 H -0.030537 0.484441 0.630156 0.034 Uiso 1 1 calc R U . . .
C1 C -0.1463(2) 0.4301(3) 0.72207(10) 0.0700(7) Uani 1 1 d . . . . .
H1C H -0.152629 0.411785 0.761615 0.105 Uiso 1 1 calc R U . . .
H1D H -0.219387 0.463315 0.708126 0.105 Uiso 1 1 calc R U . . .
H1E H -0.125609 0.346203 0.702760 0.105 Uiso 1 1 calc R U . . .
C2 C -0.05406(18) 0.5382(2) 0.71221(7) 0.0451(4) Uani 1 1 d . . . . .
H2A H 0.019271 0.504897 0.727056 0.054 Uiso 1 1 calc R U . . .
H2B H -0.074541 0.622050 0.732423 0.054 Uiso 1 1 calc R U . . .
C3 C -0.12406(15) 0.68694(18) 0.56624(7) 0.0373(4) Uani 1 1 d . . . . .
H3A H -0.117777 0.604242 0.543226 0.045 Uiso 1 1 calc R U . . .
H3B H -0.190269 0.740086 0.553149 0.045 Uiso 1 1 calc R U . . .
C4 C -0.14211(14) 0.64621(18) 0.62693(8) 0.0373(4) Uani 1 1 d . . . . .
H4A H -0.156903 0.728893 0.649019 0.045 Uiso 1 1 calc R U . . .
H4B H -0.209873 0.586846 0.629673 0.045 Uiso 1 1 calc R U . . .
C5 C 0.08608(14) 0.69482(18) 0.58189(8) 0.0373(4) Uani 1 1 d . . . . .
H5A H 0.154658 0.752617 0.578459 0.045 Uiso 1 1 calc R U . . .
H5B H 0.098075 0.611980 0.559493 0.045 Uiso 1 1 calc R U . . .
C6 C 0.06874(14) 0.65502(17) 0.64247(7) 0.0351(4) Uani 1 1 d . . . . .
H6A H 0.134981 0.601332 0.655155 0.042 Uiso 1 1 calc R U . . .
H6B H 0.064535 0.738363 0.665215 0.042 Uiso 1 1 calc R U . . .

loop_
_atom_site_aniso_label
_atom_site_aniso_U_11
_atom_site_aniso_U_22
_atom_site_aniso_U_33
_atom_site_aniso_U_23
_atom_site_aniso_U_13
_atom_site_aniso_U_12
Zn1 0.03430(11) 0.02848(10) 0.03601(11) -0.00038(7) -0.00266(8) -0.00256(7)
Cl1 0.0412(2) 0.0511(3) 0.0573(3) -0.0176(2) -0.0106(2) -0.0042(2)
Cl2 0.0369(2) 0.03515(19) 0.0419(2) -0.00084(16) 0.00444(17) -0.00065(16)
Cl3 0.0488(2) 0.03337(19) 0.0385(2) -0.00203(16) -0.00832(19) 0.00850(17)
Cl4 0.0430(2) 0.0344(2) 0.0397(2) 0.00133(16) 0.00795(18) -0.00370(16)
N1 0.0360(7) 0.0294(6) 0.0323(7) 0.0054(5) 0.0013(6) -0.0014(5)
N2 0.0319(7) 0.0263(6) 0.0263(6) 0.0008(5) -0.0004(5) -0.0012(5)
C1 0.0597(14) 0.0961(19) 0.0543(13) 0.0384(13) 0.0045(11) -0.0136(13)
C2 0.0555(12) 0.0540(11) 0.0259(8) 0.0061(8) 0.0024(8) 0.0002(9)
C3 0.0326(8) 0.0373(8) 0.0420(9) 0.0100(7) -0.0075(7) -0.0045(7)
C4 0.0276(8) 0.0400(9) 0.0444(9) 0.0094(7) 0.0014(7) -0.0011(7)
C5 0.0282(8) 0.0388(9) 0.0449(9) 0.0071(7) 0.0049(7) 0.0013(7)
C6 0.0310(8) 0.0340(8) 0.0403(9) 0.0035(7) -0.0069(7) -0.0031(6)

loop_
_atom_type_symbol
_atom_type_description
_atom_type_scat_dispersion_real
_atom_type_scat_dispersion_imag
_atom_type_scat_source
C C 0.0033 0.0016 'International Tables Vol C Tables 4.2.6.8 and 6.1.1.4'
H H 0.0000 0.0000 'International Tables Vol C Tables 4.2.6.8 and 6.1.1.4'
Cl Cl 0.1484 0.1585 'International Tables Vol C Tables 4.2.6.8 and 6.1.1.4'
N N 0.0061 0.0033 'International Tables Vol C Tables 4.2.6.8 and 6.1.1.4'
Zn Zn 0.2839 1.4301 'International Tables Vol C Tables 4.2.6.8 and 6.1.1.4'

loop_
_geom_angle_atom_site_label_1
_geom_angle_atom_site_label_2
_geom_angle_atom_site_label_3
_geom_angle
_geom_angle_site_symmetry_1
_geom_angle_site_symmetry_3
_geom_angle_publ_flag
Cl1 Zn1 Cl2 117.324(19) . . ?
Cl1 Zn1 Cl3 106.212(19) . . ?
Cl1 Zn1 Cl4 111.79(2) . . ?
Cl2 Zn1 Cl3 107.098(18) . . ?
Cl2 Zn1 Cl4 107.673(17) . . ?
Cl4 Zn1 Cl3 106.077(19) . . ?
H1A N1 H1B 108.0 . . ?
C3 N1 H1A 109.4 . . ?
C3 N1 H1B 109.4 . . ?
C5 N1 H1A 109.4 . . ?
C5 N1 H1B 109.4 . . ?
C5 N1 C3 111.16(13) . . ?
C2 N2 H2 108.0 . . ?
C4 N2 H2 108.0 . . ?
C4 N2 C2 112.50(13) . . ?
C4 N2 C6 110.75(12) . . ?
C6 N2 H2 108.0 . . ?
C6 N2 C2 109.53(13) . . ?
H1C C1 H1D 109.5 . . ?
H1C C1 H1E 109.5 . . ?
H1D C1 H1E 109.5 . . ?
C2 C1 H1C 109.5 . . ?
C2 C1 H1D 109.5 . . ?
C2 C1 H1E 109.5 . . ?
N2 C2 H2A 109.2 . . ?
N2 C2 H2B 109.2 . . ?
C1 C2 N2 112.24(16) . . ?
C1 C2 H2A 109.2 . . ?
C1 C2 H2B 109.2 . . ?
H2A C2 H2B 107.9 . . ?
N1 C3 H3A 109.6 . . ?
N1 C3 H3B 109.6 . . ?
N1 C3 C4 110.08(14) . . ?
H3A C3 H3B 108.2 . . ?
C4 C3 H3A 109.6 . . ?
C4 C3 H3B 109.6 . . ?
N2 C4 C3 112.17(14) . . ?
N2 C4 H4A 109.2 . . ?
N2 C4 H4B 109.2 . . ?
C3 C4 H4A 109.2 . . ?
C3 C4 H4B 109.2 . . ?
H4A C4 H4B 107.9 . . ?
N1 C5 H5A 109.6 . . ?
N1 C5 H5B 109.6 . . ?
N1 C5 C6 110.39(13) . . ?
H5A C5 H5B 108.1 . . ?
C6 C5 H5A 109.6 . . ?
C6 C5 H5B 109.6 . . ?
N2 C6 C5 111.83(13) . . ?
N2 C6 H6A 109.2 . . ?
N2 C6 H6B 109.2 . . ?
C5 C6 H6A 109.2 . . ?
C5 C6 H6B 109.2 . . ?
H6A C6 H6B 107.9 . . ?

loop_
_geom_bond_atom_site_label_1
_geom_bond_atom_site_label_2
_geom_bond_distance
_geom_bond_site_symmetry_2
_geom_bond_publ_flag
Zn1 Cl1 2.2339(5) . ?
Zn1 Cl2 2.2568(5) . ?
Zn1 Cl3 2.3142(5) . ?
Zn1 Cl4 2.2801(5) . ?
N1 H1A 0.8900 . ?
N1 H1B 0.8900 . ?
N1 C3 1.487(2) . ?
N1 C5 1.483(2) . ?
N2 H2 0.9800 . ?
N2 C2 1.510(2) . ?
N2 C4 1.492(2) . ?
N2 C6 1.495(2) . ?
C1 H1C 0.9600 . ?
C1 H1D 0.9600 . ?
C1 H1E 0.9600 . ?
C1 C2 1.507(3) . ?
C2 H2A 0.9700 . ?
C2 H2B 0.9700 . ?
C3 H3A 0.9700 . ?
C3 H3B 0.9700 . ?
C3 C4 1.511(2) . ?
C4 H4A 0.9700 . ?
C4 H4B 0.9700 . ?
C5 H5A 0.9700 . ?
C5 H5B 0.9700 . ?
C5 C6 1.505(2) . ?
C6 H6A 0.9700 . ?
C6 H6B 0.9700 . ?

loop_
_geom_torsion_atom_site_label_1
_geom_torsion_atom_site_label_2
_geom_torsion_atom_site_label_3
_geom_torsion_atom_site_label_4
_geom_torsion
_geom_torsion_site_symmetry_1
_geom_torsion_site_symmetry_2
_geom_torsion_site_symmetry_3
_geom_torsion_site_symmetry_4
_geom_torsion_publ_flag
N1 C3 C4 N2 -55.57(19) . . . . ?
N1 C5 C6 N2 56.19(19) . . . . ?
C2 N2 C4 C3 176.70(14) . . . . ?
C2 N2 C6 C5 -178.56(14) . . . . ?
C3 N1 C5 C6 -58.06(18) . . . . ?
C4 N2 C2 C1 68.6(2) . . . . ?
C4 N2 C6 C5 -53.92(18) . . . . ?
C5 N1 C3 C4 57.53(18) . . . . ?
C6 N2 C2 C1 -167.79(17) . . . . ?
C6 N2 C4 C3 53.76(18) . . . . ?
